data_7115009
loop_
_publ_author_name
'Zhuang, Wei'
'Hazell, Rita G.'
'J\/orgensen, Karl Anker'

_publ_contact_author 'Prof Karl Anker Jorgensen'
_publ_section_title
;
 Catalytic enantioselective addition of aromatic amines to enones:
 synthesis of optically active \b-amino acid derivatives
;
_journal_issue 14
_journal_name_full 'Chemical Communications'
_journal_page_first 1240
_journal_paper_doi 10.1039/b103334b
_journal_year 2001
_chemical_formula_sum 'C19 H23 N2 O'
_chemical_formula_weight 296.42
_chemical_name_systematic
;                                   
(S)-(Methyl-phenyl-amino)-N-((S)-1-phenyl-ethyl)-butyramide
;
_space_group_IT_number 170
_symmetry_cell_setting hexagonal
_symmetry_space_group_name_Hall 'P 65'
_symmetry_space_group_name_H-M 'P 65'
_atom_type_scat_source IntTabIV
_cell_angle_alpha 90
_cell_angle_beta 90
_cell_angle_gamma 120
_cell_formula_units_Z 6
_cell_length_a 10.329(1)
_cell_length_b 10.329(1)
_cell_length_c 28.108(4)
_cell_measurement_reflns_used 3882
_cell_measurement_temperature 120
_cell_measurement_theta_max 22.3
_cell_measurement_theta_min 2.4
_cell_volume 2597.0(5)
_computing_cell_refinement 'SAINT (Siemens, 1995)'
_computing_data_collection 'SMART (Siemens, 1995)'
_computing_data_reduction 'SAINT (Siemens, 1995)'
_computing_molecular_graphics
;                                   
ORTEP-III (Burnett & Johnson,  1996), KRYSTAL                     
;
_computing_publication_material KRYSTAL
_computing_structure_refinement 'modified ORFLS(1962), KRYSTAL'
_computing_structure_solution
;                                   
SIR97 (Altomare et al., 1997 ), KRYSTAL                            
;
_diffrn_ambient_temperature 120
_diffrn_measured_fraction_theta_max 100
_diffrn_measurement_device 'Siemens SMART CCD diffractometer'
_diffrn_measurement_method '\w rotation scans with narrow frames'
_diffrn_radiation_monochromator graphite
_diffrn_radiation_source 'x-ray tube'
_diffrn_radiation_type 'Mo K\a'
_diffrn_radiation_wavelength 0.71073
_diffrn_reflns_av_R_equivalents 0.155
_diffrn_reflns_limit_h_max 14
_diffrn_reflns_limit_h_min -14
_diffrn_reflns_limit_k_max 14
_diffrn_reflns_limit_k_min -14
_diffrn_reflns_limit_l_max 39
_diffrn_reflns_limit_l_min -39
_diffrn_reflns_number 29407
_diffrn_reflns_reduction_process 29407
_diffrn_reflns_theta_max 25.2
_diffrn_reflns_theta_min 2.4
_diffrn_standards_decay_% 0
_exptl_absorpt_coefficient_mu 0.071
_exptl_absorpt_correction_type none
_exptl_absorpt_process_details none
_exptl_crystal_colour colourless
_exptl_crystal_density_diffrn 1.137
_exptl_crystal_density_meas ?
_exptl_crystal_density_method 'not measured'
_exptl_crystal_description needle
_exptl_crystal_F_000 960
_exptl_crystal_size_max 0.80
_exptl_crystal_size_mid 0.12
_exptl_crystal_size_min 0.12
_refine_diff_density_max 0.34(6)
_refine_diff_density_min -0.43(6)
_refine_ls_extinction_coef 282(41)
_refine_ls_extinction_method
;                                   
Type 1 Lorentzian isotropic (Becker and Coppens, 1974)           
;
_refine_ls_goodness_of_fit_ref 1.38
_refine_ls_hydrogen_treatment calculated
_refine_ls_matrix_type full
_refine_ls_number_constraints 0
_refine_ls_number_parameters 199
_refine_ls_number_reflns 1824
_refine_ls_number_restraints 0
_refine_ls_R_factor_gt 0.049
_refine_ls_shift/su_max 0.0011
_refine_ls_shift/su_mean 0.0001
_refine_ls_structure_factor_coef F
_refine_ls_weighting_details
;                                   
w== 1/{[\s~cs~(F^2^)+1.03F^2^]^1/2^- |F|}^2^ 
;
_refine_ls_weighting_scheme calc
_refine_ls_wR_factor_ref 0.052
_reflns_number_gt 1824
_reflns_number_total 5067
_reflns_threshold_expression I>3\s(I)
_cod_data_source_file b103334b.txt
_cod_data_source_block wei8
_cod_depositor_comments
;
The following automatic conversions were performed:

'_exptl_crystal_density_meas' value 'not measured' was changed to '?'
- the value is perceived as not measured.

Automatic conversion script
Id: cif_fix_values 3008 2015-01-20 13:52:24Z robertas 

The following automatic conversions were performed:

data name '_exptl_aabsorpt_process_details' was replaced with
'_exptl_absorpt_process_details' as specified in the replacement file
'data/replacement-values/replacement_tags.lst'.

Automatic conversion script
Id: cif_correct_tags 9268 2022-04-12 08:56:07Z antanas 
;
_cod_original_cell_volume 2597(1)
_cod_original_sg_symbol_H-M 'P 6(5)'
_cod_original_formula_sum C19H23N2O
_cod_database_code 7115009

loop_
_symmetry_equiv_pos_as_xyz
+x,+y,+z
-y,+x-y,2/3+z
-x+y,-x,1/3+z
-x,-y,1/2+z
+y,-x+y,1/6+z
+x-y,+x,5/6+z

loop_
_atom_site_aniso_label
_atom_site_aniso_U_11
_atom_site_aniso_U_22
_atom_site_aniso_U_33
_atom_site_aniso_U_12
_atom_site_aniso_U_13
_atom_site_aniso_U_23
O1 0.041(2) 0.038(2) 0.023(2) 0.020(1) 0.003(1) 0.007(1)
N1 0.030(2) 0.038(2) 0.027(2) 0.020(2) 0.003(2) 0.001(2)
N6 0.023(2) 0.025(2) 0.024(2) 0.011(2) -0.003(2) 0.001(2)
C1 0.050(3) 0.066(3) 0.034(3) 0.040(3) -0.002(2) 0.004(2)
C2 0.031(3) 0.031(3) 0.028(2) 0.019(2) -0.003(2) -0.002(2)
C3 0.041(3) 0.038(3) 0.053(3) 0.019(3) 0.002(2) -0.005(2)
C4 0.030(2) 0.026(2) 0.032(3) 0.015(2) 0.003(2) -0.002(2)
C5 0.018(2) 0.027(2) 0.030(2) 0.015(2) 0.008(2) 0.007(2)
C7 0.027(2) 0.028(2) 0.029(2) 0.006(2) 0.001(2) 0.003(2)
C8 0.031(3) 0.038(3) 0.062(3) 0.010(2) -0.007(2) -0.007(2)
C9 0.032(3) 0.027(3) 0.026(2) 0.014(2) -0.006(2) -0.001(2)
C10 0.055(3) 0.027(3) 0.042(3) 0.009(2) -0.005(2) 0.003(2)
C11 0.087(4) 0.037(3) 0.058(4) 0.038(3) -0.020(3) -0.003(3)
C12 0.078(4) 0.047(3) 0.066(4) 0.045(3) -0.009(3) -0.008(3)
C13 0.051(3) 0.044(3) 0.091(5) 0.026(3) -0.006(3) -0.011(3)
C14 0.055(3) 0.027(3) 0.052(3) 0.024(3) -0.005(2) -0.003(2)
C15 0.022(2) 0.027(2) 0.026(2) 0.011(2) -0.003(2) 0.004(2)
C16 0.181(7) 0.209(8) 0.040(3) 0.185(7) 0.028(4) 0.023(4)
C17 0.207(8) 0.208(8) 0.042(4) 0.198(8) -0.010(4) 0.000(4)
C18 0.045(3) 0.054(3) 0.055(3) 0.037(3) 0.008(3) 0.013(3)
C19 0.111(5) 0.172(7) 0.052(4) 0.125(6) 0.050(4) 0.052(4)
C20 0.110(5) 0.181(7) 0.034(3) 0.127(5) 0.023(3) 0.028(4)

loop_
_atom_site_label
_atom_site_fract_x
_atom_site_fract_y
_atom_site_fract_z
_atom_site_U_iso_or_equiv
_atom_site_thermal_displace_type
O1 0.1946(3) 0.0741(3) 0.2498 0.034(2) Uij
N1 0.5049(4) 0.2792(4) 0.1680(1) 0.031(3) Uij
N6 0.1126(3) 0.0413(3) 0.1730(1) 0.024(2) Uij
C1 0.5050(5) 0.3307(5) 0.1197(2) 0.045(4) Uij
C2 0.4564(4) 0.3451(4) 0.2056(2) 0.028(3) Uij
C3 0.5525(5) 0.5154(5) 0.2084(2) 0.044(4) Uij
C4 0.2886(4) 0.2920(4) 0.2002(2) 0.028(3) Uij
C5 0.1941(4) 0.1274(4) 0.2099(2) 0.024(3) Uij
C7 0.0207(4) -0.1230(4) 0.1770(2) 0.031(3) Uij
C8 -0.1010(5) -0.1762(5) 0.1384(2) 0.047(4) Uij
C9 0.1100(4) -0.2025(4) 0.1731(2) 0.029(3) Uij
C10 0.0412(5) -0.3546(5) 0.1840(2) 0.046(4) Uij
C11 0.1200(7) -0.4307(5) 0.1806(2) 0.058(5) Uij
C12 0.2655(6) -0.3590(6) 0.1660(2) 0.057(5) Uij
C13 0.3367(6) -0.2084(6) 0.1552(2) 0.061(5) Uij
C14 0.2582(5) -0.1306(5) 0.1582(2) 0.043(4) Uij
C15 0.6083(4) 0.2316(4) 0.1783(2) 0.026(3) Uij
C16 0.6213(9) 0.1908(9) 0.2223(2) 0.105(9) Uij
C17 0.7207(9) 0.1392(10) 0.2328(2) 0.111(10) Uij
C18 0.8064(5) 0.1272(5) 0.1990(2) 0.046(4) Uij
C19 0.7929(7) 0.1671(8) 0.1559(2) 0.088(8) Uij
C20 0.6951(7) 0.2184(8) 0.1445(2) 0.084(7) Uij
H6n 0.118 0.084 0.133 0.029 Uiso
H1a 0.603 0.407 0.110 0.054 Uiso
H1b 0.438 0.369 0.116 0.054 Uiso
H1c 0.475 0.250 0.100 0.054 Uiso
H2 0.468 0.307 0.235 0.034 Uiso
H3a 0.522 0.559 0.233 0.052 Uiso
H3b 0.547 0.557 0.179 0.052 Uiso
H3c 0.653 0.542 0.214 0.052 Uiso
H4a 0.270 0.313 0.169 0.034 Uiso
H4b 0.262 0.345 0.222 0.034 Uiso
H7 -0.026 -0.145 0.207 0.035 Uiso
H8a -0.160 -0.281 0.141 0.054 Uiso
H8b -0.057 -0.149 0.108 0.054 Uiso
H8c -0.161 -0.131 0.143 0.054 Uiso
H10 -0.060 -0.407 0.194 0.057 Uiso
H11 0.071 -0.534 0.189 0.070 Uiso
H12 0.319 -0.412 0.164 0.068 Uiso
H13 0.439 -0.156 0.146 0.069 Uiso
H14 0.307 -0.027 0.150 0.051 Uiso
H16 0.563 0.198 0.247 0.127 Uiso
H17 0.728 0.113 0.265 0.133 Uiso
H18 0.873 0.091 0.207 0.056 Uiso
H19 0.852 0.160 0.131 0.101 Uiso
H20 0.688 0.243 0.112 0.105 Uiso

loop_
_geom_angle_atom_site_label_1
_geom_angle_atom_site_label_2
_geom_angle_atom_site_label_3
_geom_angle
C1 N1 C15 117.1(3)
C2 N1 C15 120.3(3)
C1 N1 C2 116.0(3)
C5 N6 C7 121.8(3)
N1 C2 C3 113.1(3)
N1 C2 C4 110.2(3)
C3 C2 C4 112.4(3)
C2 C4 C5 111.3(3)
O1 C5 N6 122.5(3)
O1 C5 C4 121.1(4)
N6 C5 C4 116.4(4)
N6 C7 C9 113.6(3)
N6 C7 C8 107.3(3)
C8 C7 C9 111.4(3)
C10 C9 C14 118.2(4)
C7 C9 C14 122.6(4)
C7 C9 C10 119.2(4)
C9 C10 C11 120.6(5)
C10 C11 C12 120.7(5)
C11 C12 C13 120.0(5)
C12 C13 C14 119.8(5)
C9 C14 C13 120.7(4)
C16 C15 C20 116.1(4)
N1 C15 C16 121.0(4)
N1 C15 C20 122.8(4)
C15 C16 C17 121.6(5)
C16 C17 C18 121.6(5)
C17 C18 C19 116.5(4)
C18 C19 C20 123.0(5)
C15 C20 C19 121.1(4)

loop_
_geom_bond_atom_site_label_1
_geom_bond_atom_site_label_2
_geom_bond_distance
O1 C5 1.251(4)
N1 C15 1.411(5)
N1 C1 1.458(5)
N1 C2 1.474(5)
N6 C5 1.351(5)
N6 C7 1.478(5)
C2 C3 1.530(6)
C2 C4 1.542(5)
C4 C5 1.503(5)
C7 C9 1.515(6)
C7 C8 1.539(5)
C9 C14 1.390(6)
C9 C10 1.396(6)
C10 C11 1.390(7)
C11 C12 1.365(7)
C12 C13 1.381(7)
C13 C14 1.401(6)
C15 C16 1.333(7)
C15 C20 1.360(6)
C16 C17 1.404(7)
C17 C18 1.345(7)
C18 C19 1.310(6)
C19 C20 1.393(7)
